data_2010058
loop_
_publ_author_name
'Ayala, J.D.'
'Vicentini, G.'
'Del Pra, A.'
'Bombieri, G.'

_publ_section_title
;
 Isomorphous compounds [Nd(TDTD)~1.5~(pic)~3~] and
 [Er(TDTD)~1.5~(pic)~3~] (pic = picrate, TDTD =
 <i>trans</i>-1,4-dithiane <i>S</i>,<i>S</i>'-dioxide)
;
_journal_issue 9
_journal_name_full 'Acta Crystallographica Section C'
_journal_page_first 1458
_journal_page_last 1461
_journal_paper_doi 10.1107/S010827019301340X
_journal_volume 50
_journal_year 1994
_chemical_formula_moiety 'C24 H18 N9 Nd1 O24 S3'
_chemical_formula_sum 'C24 H18 N9 Nd O24 S3'
_chemical_formula_weight 1056.89
_symmetry_cell_setting monoclinic
_symmetry_space_group_name_Hall '-P 2ybc'
_symmetry_space_group_name_H-M 'P 1 21/c 1'
_atom_type_scat_source IntTabIV
_cell_angle_alpha 90.
_cell_angle_beta 110.36(2)
_cell_angle_gamma 90.
_cell_formula_units_Z 4
_cell_length_a 12.793(4)
_cell_length_b 17.292(2)
_cell_length_c 17.244(4)
_cell_measurement_reflns_used 25
_cell_measurement_temperature 298
_cell_measurement_theta_max 12
_cell_measurement_theta_min 8
_cell_volume 3576.3(15)
_diffrn_measurement_device 'Enraf-Nonius CAD-4'
_diffrn_measurement_method \w/2\q
_diffrn_radiation_type MoK\a
_diffrn_radiation_wavelength 0.7107
_diffrn_reflns_av_R_equivalents 0.020
_diffrn_reflns_limit_h_max 14
_diffrn_reflns_limit_h_min -15
_diffrn_reflns_limit_k_max 20
_diffrn_reflns_limit_k_min -1
_diffrn_reflns_limit_l_max 20
_diffrn_reflns_limit_l_min -1
_diffrn_reflns_number 7726
_diffrn_reflns_theta_max 25
_diffrn_standards_decay_% none
_diffrn_standards_interval_time 60
_diffrn_standards_number 3
_exptl_absorpt_coefficient_mu 1.730
_exptl_absorpt_correction_T_max 0.9946
_exptl_absorpt_correction_T_min 0.8250
_exptl_absorpt_correction_type 'empirical, \y-scan'
_exptl_crystal_colour yellow
_exptl_crystal_density_diffrn 1.96
_exptl_crystal_description 'irregular prism'
_exptl_crystal_size_max 0.30
_exptl_crystal_size_mid 0.15
_exptl_crystal_size_min 0.05
_refine_diff_density_max 0.89
_refine_diff_density_min -0.92
_refine_ls_goodness_of_fit_obs 1.22
_refine_ls_number_parameters 497
_refine_ls_number_reflns 4102
_refine_ls_R_factor_obs 0.039
_refine_ls_shift/esd_max 0.001
_refine_ls_structure_factor_coef F
_refine_ls_weighting_details 'w = 1/[\s^2^(F~o~) + 0.001045(F~o~)^2^]'
_refine_ls_weighting_scheme calc
_refine_ls_wR_factor_obs 0.040
_reflns_number_observed 4102
_reflns_number_total 5604
_reflns_observed_criterion I~net~>=2.5\s(I~net~)
_cod_data_source_file na1059.cif
_cod_data_source_block structure_1_of_2
_cod_depositor_comments
;
The following automatic conversions were performed:

'_refine_ls_weighting_scheme' value '1/[\s^2^(F~o~) +
0.001045(F~o~)^2^]' was changed to 'calc'. New tag
'_refine_ls_weighting_details' was created. The value of the new tag
was set to 'w = 1/[\s^2^(F~o~) + 0.001045(F~o~)^2^]'.

Automatic conversion script
Id: cif_fix_values 3143 2015-03-26 13:38:13Z robertas 
;
_cod_original_cell_volume 3576(2)
_cod_original_sg_symbol_H-M 'P 21/c'
_cod_original_formula_sum 'C24 H18 N9 Nd1 O24 S3'
_cod_database_code 2010058

loop_
_atom_site_label
_atom_site_fract_x
_atom_site_fract_y
_atom_site_fract_z
_atom_site_U_iso_or_equiv
Nd .06491(3) .06168(2) .26910(2) .02040(10)
S(1) -.0917(2) -.11960(10) .23620(10) .0355(7)
S(2) -.0080(2) .24340(10) .36980(10) .0391(8)
S(3) .1176(2) -.02590(10) .47690(10) .0352(7)
O(1) -.0790(4) .1191(3) .1621(3) .033(2)
O(2) .2012(4) -.0312(3) .2727(3) .038(2)
O(3) .1998(4) .1477(3) .2537(3) .037(2)
O(4) -.0431(4) -.0517(3) .2061(3) .033(2)
O(5) .0463(4) .1763(3) .3421(3) .039(2)
O(6) .0590(4) -.0102(3) .3850(3) .031(2)
O(21) -.1359(4) .0659(3) .2877(3) .040(2)
O(22) -.3090(4) .0531(4) .2703(3) .045(2)
O(41) -.5972(5) .1490(5) .0404(5) .073(3)
O(42) -.5614(5) .2084(4) -.0581(4) .062(3)
O(61) -.0742(5) .2218(4) .0408(4) .061(3)
O(62) -.1702(6) .1534(4) -.0636(4) .070(3)
O(81) .1029(4) .0344(4) .1269(3) .047(2)
O(82) .1886(7) .0355(5) .0403(5) .092(4)
O(101) .5622(6) -.0431(4) .1061(5) .069(4)
O(102) .6427(5) -.1102(5) .2172(6) .081(4)
O(121) .3440(10) -.0863(9) .4141(6) .178(8)
O(122) .4260(10) -.1814(5) .3869(6) .121(6)
O(141) .2459(4) .0867(3) .4026(3) .042(2)
O(142) .4114(6) .0860(8) .4836(5) .140(6)
O(161) .6894(5) .2268(4) .2967(4) .062(3)
O(162) .7177(5) .1686(4) .4131(4) .059(3)
O(181) .3199(6) .2842(5) .1161(5) .088(4)
O(182) .1881(7) .2370(10) .1308(8) .240(9)
N(2) -.2341(5) .0738(3) .2452(4) .029(2)
N(4) -.5328(5) .1722(4) .0077(5) .051(3)
N(6) -.1521(5) .1800(4) .0052(4) .039(3)
N(8) .1875(6) .0228(4) .1086(4) .043(3)
N(10) .5648(6) -.0712(5) .1717(6) .057(4)
N(12) .3816(6) -.1205(5) .3699(5) .056(3)
N(14) .3446(5) .0978(5) .4158(4) .051(3)
N(16) .6557(6) .1922(4) .3456(5) .045(3)
N(18) .2824(5) .2432(5) .1529(4) .050(3)
C(1) -.1822(5) .1289(4) .1296(4) .0240(10)
C(2) -.2649(6) .1087(4) .1638(5) .031(2)
C(3) -.3784(6) .1226(4) .1239(5) .032(2)
C(4) -.4143(6) .1548(5) .0467(5) .037(2)
C(5) -.3404(6) .1727(5) .0069(5) .037(2)
C(6) -.2297(6) .1603(4) .0469(5) .032(2)
C(7) .2820(6) -.0401(4) .2470(5) .031(2)
C(8) .2861(6) -.0124(4) .1691(5) .032(2)
C(9) .3770(7) -.0223(5) .1463(6) .040(2)
C(10) .4686(6) -.0600(5) .1972(5) .041(2)
C(11) .4722(6) -.0919(5) .2722(5) .040(2)
C(12) .3787(6) -.0821(4) .2951(5) .034(2)
C(13) .3045(6) .1601(4) .2775(5) .030(2)
C(14) .3823(6) .1319(4) .3537(5) .032(2)
C(15) .4972(6) .1418(5) .3755(5) .036(2)
C(16) .5365(6) .1811(4) .3224(5) .032(2)
C(17) .4662(6) .2119(5) .2489(5) .034(2)
C(18) .3538(6) .2036(4) .2283(5) .034(2)
C(19) .0200(7) -.1879(5) .2778(5) .037(3)
C(20) -.1705(6) -.1709(5) .1446(6) .053(4)
C(21) -.0851(6) .2957(5) .2792(5) .042(3)
C(22) .0993(8) .3124(5) .4125(5) .050(4)
C(23) .0220(7) -.0883(4) .5017(5) .042(3)
C(24) .0973(7) .0588(5) .5306(5) .041(3)
H(3) -.421(6) .112(4) .147(5) .03(2)
H(5) -.388(6) .206(4) -.052(5) .04(2)
H(9) .373(7) -.003(5) .102(5) .05(3)
H(11) .5379(6) -.1201(5) .3076(5) .070000
H(15) .539(7) .129(5) .431(6) .07(3)
H(17) .501(6) .237(4) .212(4) .03(2)
H(191) -.033(8) -.226(6) .292(6) .07(3)
H(192) .080(6) -.168(4) .337(5) .03(2)
H(201) -.1441(6) -.2181(5) .1258(6) .07
H(202) -.2519(6) -.1677(5) .1191(6) .07
H(211) -.1661(6) .2915(5) .2520(5) .07
H(212) .0590(6) -.1561(5) .2378(5) .07
H(221) -.1088(8) -.1412(5) .1170(5) .07
H(222) .1375(8) .3196(5) .4721(5) .07
H(231) .0320(7) -.1444(4) .5082(5) .07
H(232) -.0281(7) -.0707(4) .5300(5) .07
H(241) .134(7) .030(5) .588(6) .06(3)
H(242) .156(8) .094(6) .526(6) .07(3)

loop_
_geom_angle_atom_site_label_1
_geom_angle_atom_site_label_2
_geom_angle_atom_site_label_3
_geom_angle
_geom_angle_publ_flag
O(4) Nd O(5) 139.1(2) yes
O(3) Nd O(5) 75.5(2) yes
O(2) Nd O(81) 62.6(2) yes
O(3) Nd O(141) 63.1(2) yes
O(3) Nd O(4) 141.5(2) yes
O(1) Nd O(21) 63.8(2) yes

loop_
_geom_bond_atom_site_label_1
_geom_bond_atom_site_label_2
_geom_bond_distance
_geom_bond_publ_flag
Nd O(1) 2.327(4) yes
Nd O(3) 2.362(5) yes
Nd O(5) 2.404(5) yes
Nd O(21) 2.698(6) yes
Nd O(141) 2.672(5) yes
S(1) C(19) 1.799(8) no
S(2) O(5) 1.513(6) no
S(2) C(22) 1.773(9) no
S(3) C(23) 1.790(10) no
O(1) C(1) 1.254(7) no
O(3) C(13) 1.275(8) no
O(22) N(2) 1.233(9) no
O(42) N(4) 1.230(10) no
O(62) N(6) 1.220(10) no
O(82) N(8) 1.200(10) no
O(102) N(10) 1.230(10) no
O(122) N(12) 1.180(10) no
O(142) N(14) 1.200(10) no
O(162) N(16) 1.228(9) no
O(182) N(18) 1.140(10) no
N(4) C(4) 1.460(10) no
N(8) C(8) 1.461(9) no
N(12) C(12) 1.440(10) no
N(16) C(16) 1.450(10) no
C(1) C(2) 1.420(10) no
C(2) C(3) 1.400(10) no
C(3) C(4) 1.370(10) no
C(5) H(5) 1.14(7) no
C(7) C(8) 1.440(10) no
C(8) C(9) 1.360(10) no
Nd O(2) 2.355(6) yes
Nd O(4) 2.427(5) yes
Nd O(6) 2.377(5) yes
Nd O(81) 2.701(6) yes
S(1) O(4) 1.503(6) no
S(1) C(20) 1.787(9) no
S(2) C(21) 1.778(8) no
S(3) O(6) 1.523(5) no
S(3) C(24) 1.800(9) no
O(2) C(7) 1.270(10) no
O(21) N(2) 1.222(7) no
O(41) N(4) 1.220(10) no
O(61) N(6) 1.211(9) no
O(81) N(8) 1.240(10) no
O(101) N(10) 1.220(10) no
O(121) N(12) 1.19(2) no
O(141) N(14) 1.217(9) no
O(161) N(16) 1.230(10) no
O(181) N(18) 1.160(10) no
N(2) C(2) 1.450(10) no
N(6) C(6) 1.460(10) no
N(10) C(10) 1.460(10) no
N(14) C(14) 1.450(10) no
N(18) C(18) 1.470(10) no
C(1) C(6) 1.450(10) no
C(3) H(3) .80(9) no
C(4) C(5) 1.380(10) no
C(5) C(6) 1.360(10) no
C(7) C(12) 1.426(9) no
C(9) H(9) .80(10) no
C(9) C(10) 1.360(10) no
C(11) H(11) .980(10) no
C(13) C(14) 1.429(9) no
C(14) C(15) 1.400(10) no
C(15) C(16) 1.370(10) no
C(17) H(17) .99(8) no
C(19) H(191) 1.00(10) no
C(20) H(201) .980(10) no
C(21) H(211) .980(10) no
C(22) H(221) .980(10) no
C(23) H(231) .980(10) no
C(24) H(241) 1.06(9) no
C(10) C(11) 1.390(10) no
C(11) C(12) 1.390(10) no
C(13) C(18) 1.430(10) no
C(15) H(15) .95(9) no
C(16) C(17) 1.380(10) no
C(17) C(18) 1.360(10) no
C(19) H(192) 1.09(7) no
C(20) H(202) .980(10) no
C(21) H(212) .980(10) no
C(22) H(222) .980(10) no
C(23) H(232) .980(10) no
C(24) H(242) 1.00(10) no
